data_4341329
loop_
_publ_author_name
'Tziouris, Petros A.'
'Tsiafoulis, Constantinos G.'
'Vlasiou, Manolis'
'Miras, Haralampos N.'
'Sigalas, Michael P.'
'Keramidas, Anastasios D.'
'Kabanos, Themistoklis A.'

_publ_section_title
;
 Interaction of Chromium(III) with a N,N'-Disubstituted
 Hydroxylamine-(diamido) Ligand: A Combined Experimental and Theoretical
 Study.
;
_journal_issue 21
_journal_name_full 'Inorganic chemistry'
_journal_page_first 11404
_journal_page_last 11414
_journal_paper_doi 10.1021/ic501778d
_journal_volume 53
_journal_year 2014
_chemical_formula_sum 'C12 H26 N6 O6'
_chemical_formula_weight 350.39
_chemical_name_systematic
; 
 ? 
;
_space_group_IT_number 15
_symmetry_cell_setting monoclinic
_symmetry_space_group_name_Hall '-I 2ya'
_symmetry_space_group_name_H-M 'I 1 2/a 1'
_atom_sites_solution_hydrogens geom
_atom_sites_solution_primary direct
_atom_sites_solution_secondary difmap
_audit_creation_method SHELXL-97
_cell_angle_alpha 90.00
_cell_angle_beta 90.552(9)
_cell_angle_gamma 90.00
_cell_formula_units_Z 4
_cell_length_a 16.0349(17)
_cell_length_b 4.8622(5)
_cell_length_c 21.490(2)
_cell_measurement_reflns_used 2085
_cell_measurement_temperature 102(2)
_cell_measurement_theta_max 29.0130
_cell_measurement_theta_min 4.4870
_cell_volume 1675.4(3)
_computing_cell_refinement
;
CrysAlisPro, Agilent Technologies,
Version 1.171.36.28 (release 01-02-2013 CrysAlis171 .NET)
(compiled Feb  1 2013,16:14:44)
;
_computing_data_collection
;
CrysAlisPro, Agilent Technologies,
Version 1.171.36.28 (release 01-02-2013 CrysAlis171 .NET)
(compiled Feb  1 2013,16:14:44)
;
_computing_data_reduction
;
CrysAlisPro, Agilent Technologies,
Version 1.171.36.28 (release 01-02-2013 CrysAlis171 .NET)
(compiled Feb  1 2013,16:14:44)
;
_computing_structure_refinement 'SHELXL-97 (Sheldrick, 1997)'
_computing_structure_solution 'SHELXS-97 (Sheldrick, 1990)'
_diffrn_ambient_temperature 102(2)
_diffrn_detector_area_resol_mean 5.2112
_diffrn_measured_fraction_theta_full 0.997
_diffrn_measured_fraction_theta_max 0.997
_diffrn_measurement_device_type 'SuperNova, Dual, Cu at zero, Atlas'
_diffrn_radiation_monochromator mirror
_diffrn_radiation_source 'SuperNova (Mo) X-ray Source'
_diffrn_radiation_type MoK\a
_diffrn_radiation_wavelength 0.71073
_diffrn_reflns_av_R_equivalents 0.0317
_diffrn_reflns_av_sigmaI/netI 0.0367
_diffrn_reflns_limit_h_max 22
_diffrn_reflns_limit_h_min -21
_diffrn_reflns_limit_k_max 6
_diffrn_reflns_limit_k_min -5
_diffrn_reflns_limit_l_max 26
_diffrn_reflns_limit_l_min -29
_diffrn_reflns_number 4954
_diffrn_reflns_theta_full 26.32
_diffrn_reflns_theta_max 29.67
_diffrn_reflns_theta_min 3.16
_exptl_absorpt_coefficient_mu 0.111
_exptl_absorpt_correction_T_max 1.00000
_exptl_absorpt_correction_T_min 0.68197
_exptl_absorpt_correction_type multi-scan
_exptl_absorpt_process_details
;
CrysAlisPro, Agilent Technologies,
Version 1.171.36.28 (release 01-02-2013 CrysAlis171 .NET)
(compiled Feb  1 2013,16:14:44)
Empirical absorption correction using spherical harmonics,
 implemented in SCALE3 ABSPACK scaling algorithm.
;
_exptl_crystal_colour colorless
_exptl_crystal_density_diffrn 1.389
_exptl_crystal_density_method 'not measured'
_exptl_crystal_description rod
_exptl_crystal_F_000 752
_exptl_crystal_size_max 0.231
_exptl_crystal_size_mid 0.066
_exptl_crystal_size_min 0.058
_refine_diff_density_max 0.413
_refine_diff_density_min -0.271
_refine_diff_density_rms 0.078
_refine_ls_extinction_method none
_refine_ls_goodness_of_fit_ref 1.152
_refine_ls_hydrogen_treatment mixed
_refine_ls_matrix_type full
_refine_ls_number_parameters 129
_refine_ls_number_reflns 2026
_refine_ls_number_restraints 0
_refine_ls_restrained_S_all 1.152
_refine_ls_R_factor_all 0.0652
_refine_ls_R_factor_gt 0.0538
_refine_ls_shift/su_max 0.000
_refine_ls_shift/su_mean 0.000
_refine_ls_structure_factor_coef Fsqd
_refine_ls_weighting_details 'calc w=1/[\s^2^(Fo^2^)+(0.0848P)^2^+2.4993P] where P=(Fo^2^+2Fc^2^)/3'
_refine_ls_weighting_scheme calc
_refine_ls_wR_factor_gt 0.1710
_refine_ls_wR_factor_ref 0.1799
_reflns_number_gt 1689
_reflns_number_total 2026
_reflns_threshold_expression >2sigma(I)
_cod_data_source_file ic501778d_si_002.cif
_cod_data_source_block shelxl
_cod_depositor_comments
;
The following automatic conversions were performed:
'_atom_site_symetry_multiplicity' tag replaced with
'_atom_site_symmetry_multiplicity'.

Automatic conversion script
Id: cif_correct_tags 1440 2010-10-19 06:21:57Z saulius 

 Adding full bibliography for 4341329--4341330.cif.
;
_cod_database_code 4341329

loop_
_symmetry_equiv_pos_as_xyz
'x, y, z'
'-x+1/2, y, -z'
'x+1/2, y+1/2, z+1/2'
'-x+1, y+1/2, -z+1/2'
'-x, -y, -z'
'x-1/2, -y, z'
'-x+1/2, -y+1/2, -z+1/2'
'x, -y+1/2, z+1/2'

loop_
_atom_site_label
_atom_site_type_symbol
_atom_site_fract_x
_atom_site_fract_y
_atom_site_fract_z
_atom_site_U_iso_or_equiv
_atom_site_adp_type
_atom_site_occupancy
_atom_site_symmetry_multiplicity
_atom_site_calc_flag
_atom_site_refinement_flags
O1 O 0.42132(10) -0.2991(3) 0.23171(7) 0.0166(4) Uani 1 1 d .
O2 O 0.31346(10) 0.3679(3) 0.39512(7) 0.0206(4) Uani 1 1 d .
N1 N 0.41923(10) -0.0007(3) 0.23099(8) 0.0138(4) Uani 1 1 d .
O3 O 0.40364(10) 0.3491(3) 0.04852(7) 0.0216(4) Uani 1 1 d .
C6 C 0.31598(13) 0.1152(4) 0.38658(9) 0.0157(4) Uani 1 1 d .
N3 N 0.39573(12) -0.0807(4) 0.01028(9) 0.0197(4) Uani 1 1 d .
C4 C 0.35576(12) 0.0790(4) 0.27641(9) 0.0156(4) Uani 1 1 d .
H7A H 0.3029 -0.0037 0.2646 0.019 Uiso 1 1 calc R
H7B H 0.3488 0.2772 0.2753 0.019 Uiso 1 1 calc R
C5 C 0.37814(13) -0.0084(4) 0.34249(9) 0.0166(4) Uani 1 1 d .
H8A H 0.3770 -0.2073 0.3457 0.020 Uiso 1 1 calc R
H8B H 0.4339 0.0543 0.3531 0.020 Uiso 1 1 calc R
C1 C 0.38827(13) 0.0769(4) 0.16879(9) 0.0163(4) Uani 1 1 d .
H9A H 0.3829 0.2754 0.1668 0.020 Uiso 1 1 calc R
H9B H 0.3332 -0.0013 0.1626 0.020 Uiso 1 1 calc R
C3 C 0.41350(12) 0.0980(4) 0.05512(9) 0.0151(4) Uani 1 1 d .
N2 N 0.26290(12) -0.0570(4) 0.41364(9) 0.0215(4) Uani 1 1 d .
C2 C 0.44454(13) -0.0187(4) 0.11629(9) 0.0168(4) Uani 1 1 d .
H12A H 0.5012 0.0425 0.1242 0.020 Uiso 1 1 calc R
H12B H 0.4446 -0.2180 0.1143 0.020 Uiso 1 1 calc R
H4 H 0.3849(18) -0.019(6) -0.0280(13) 0.028(7) Uiso 1 1 d .
H2 H 0.2644(18) -0.233(7) 0.4064(13) 0.028(7) Uiso 1 1 d .
H5 H 0.4085(19) -0.254(7) 0.0165(14) 0.035(8) Uiso 1 1 d .
H1 H 0.224(2) 0.016(8) 0.4421(16) 0.059(10) Uiso 1 1 d .
H3 H 0.469(2) -0.339(7) 0.2439(16) 0.046(10) Uiso 1 1 d .

loop_
_atom_site_aniso_label
_atom_site_aniso_U_11
_atom_site_aniso_U_22
_atom_site_aniso_U_33
_atom_site_aniso_U_23
_atom_site_aniso_U_13
_atom_site_aniso_U_12
O1 0.0166(8) 0.0067(7) 0.0264(8) -0.0005(6) -0.0046(6) 0.0010(6)
O2 0.0310(9) 0.0093(7) 0.0215(7) -0.0010(6) -0.0038(6) -0.0001(6)
N1 0.0164(8) 0.0053(8) 0.0195(8) -0.0003(6) -0.0040(6) -0.0002(6)
O3 0.0291(9) 0.0097(7) 0.0261(8) 0.0019(6) 0.0032(6) 0.0014(6)
C6 0.0193(10) 0.0105(9) 0.0172(9) 0.0000(7) -0.0072(8) 0.0007(8)
N3 0.0282(10) 0.0116(9) 0.0193(9) 0.0019(7) -0.0037(7) -0.0004(8)
C4 0.0150(9) 0.0117(9) 0.0202(10) 0.0005(8) -0.0016(7) 0.0007(8)
C5 0.0162(10) 0.0106(9) 0.0230(10) 0.0010(8) -0.0046(8) -0.0013(8)
C1 0.0163(10) 0.0109(9) 0.0215(10) 0.0000(8) -0.0050(8) 0.0022(8)
C3 0.0132(9) 0.0119(10) 0.0204(10) 0.0010(7) 0.0028(7) -0.0005(8)
N2 0.0243(10) 0.0117(9) 0.0286(10) -0.0005(8) 0.0044(8) 0.0007(8)
C2 0.0162(10) 0.0125(10) 0.0217(10) -0.0015(8) -0.0032(8) 0.0005(8)

loop_
_atom_type_symbol
_atom_type_description
_atom_type_scat_dispersion_real
_atom_type_scat_dispersion_imag
_atom_type_scat_source
C C 0.0033 0.0016 'International Tables Vol C Tables 4.2.6.8 and 6.1.1.4'
H H 0.0000 0.0000 'International Tables Vol C Tables 4.2.6.8 and 6.1.1.4'
N N 0.0061 0.0033 'International Tables Vol C Tables 4.2.6.8 and 6.1.1.4'
O O 0.0106 0.0060 'International Tables Vol C Tables 4.2.6.8 and 6.1.1.4'

loop_
_geom_angle_atom_site_label_1
_geom_angle_atom_site_label_2
_geom_angle_atom_site_label_3
_geom_angle
O1 N1 C4 105.84(15)
O1 N1 C1 105.88(14)
C4 N1 C1 107.83(15)
O2 C6 N2 122.4(2)
O2 C6 C5 120.64(19)
N2 C6 C5 116.95(18)
N1 C4 C5 112.81(16)
C6 C5 C4 108.91(16)
N1 C1 C2 113.43(16)
O3 C3 N3 122.4(2)
O3 C3 C2 120.66(18)
N3 C3 C2 116.92(18)
C3 C2 C1 109.71(16)

loop_
_geom_bond_atom_site_label_1
_geom_bond_atom_site_label_2
_geom_bond_distance
O1 N1 1.451(2)
O2 C6 1.243(2)
N1 C4 1.469(3)
N1 C1 1.471(2)
O3 C3 1.239(2)
C6 N2 1.332(3)
C6 C5 1.507(3)
N3 C3 1.326(3)
C4 C5 1.522(3)
C1 C2 1.524(3)
C3 C2 1.512(3)
